data_1507534
loop_
_publ_author_name
'Papaefstathiou, Giannis S.'
'MacGillivray, Leonard R.'

_publ_section_title
;
 Discrete versus Infinite Molecular Self-Assembly:&#x2009; Control in
 Crystalline Hydrogen-Bonded Assemblies Based on Resorcinol
;
_journal_issue 24
_journal_name_full 'Organic Letters'
_journal_page_first 3835
_journal_paper_doi 10.1021/ol0165948
_journal_volume 3
_journal_year 2001
_chemical_formula_sum 'C36 H32 Cl4 N4 O4'
_chemical_formula_weight 726.46
_chemical_name_systematic
; 
 ? 
;
_space_group_IT_number 14
_symmetry_cell_setting monoclinic
_symmetry_space_group_name_Hall '-P 2yn'
_symmetry_space_group_name_H-M 'P 1 21/n 1'
_atom_sites_solution_hydrogens geom
_atom_sites_solution_primary direct
_atom_sites_solution_secondary difmap
_audit_creation_method SHELXL
_cell_angle_alpha 90.00
_cell_angle_beta 97.13(3)
_cell_angle_gamma 90.00
_cell_formula_units_Z 2
_cell_length_a 9.254(2)
_cell_length_b 11.684(2)
_cell_length_c 15.949(3)
_cell_measurement_temperature 173(2)
_cell_volume 1711.1(6)
_computing_structure_refinement 'SHELXL-93 (Sheldrick, 1993)'
_computing_structure_solution 'SHELXS-86 (Sheldrick, 1990)'
_diffrn_ambient_temperature 173(2)
_diffrn_radiation_monochromator graphite
_diffrn_radiation_source 'fine-focus sealed tube'
_diffrn_radiation_type MoK\a
_diffrn_radiation_wavelength 0.71070
_diffrn_reflns_av_R_equivalents 0.0227
_diffrn_reflns_av_sigmaI/netI 0.0245
_diffrn_reflns_limit_h_max 11
_diffrn_reflns_limit_h_min 0
_diffrn_reflns_limit_k_max 14
_diffrn_reflns_limit_k_min -14
_diffrn_reflns_limit_l_max 20
_diffrn_reflns_limit_l_min -20
_diffrn_reflns_number 8110
_diffrn_reflns_theta_max 22.50
_diffrn_reflns_theta_min 2.98
_exptl_absorpt_coefficient_mu 0.392
_exptl_crystal_density_diffrn 1.410
_exptl_crystal_F_000 752
_exptl_crystal_size_max 0.25
_exptl_crystal_size_mid 0.20
_exptl_crystal_size_min 0.20
_refine_diff_density_max 0.520
_refine_diff_density_min -0.262
_refine_diff_density_rms 0.044
_refine_ls_extinction_method none
_refine_ls_goodness_of_fit_all 1.046
_refine_ls_goodness_of_fit_obs 1.065
_refine_ls_matrix_type full
_refine_ls_number_parameters 229
_refine_ls_number_reflns 2178
_refine_ls_number_restraints 0
_refine_ls_restrained_S_all 1.048
_refine_ls_restrained_S_obs 1.065
_refine_ls_R_factor_all 0.0403
_refine_ls_R_factor_obs 0.0365
_refine_ls_shift/esd_max 0.000
_refine_ls_shift/esd_mean 0.000
_refine_ls_structure_factor_coef Fsqd
_refine_ls_weighting_details 'w=1/[\s^2^(Fo^2^)+(0.0469P)^2^+1.3854P] where P=(Fo^2^+2Fc^2^)/3'
_refine_ls_weighting_scheme calc
_refine_ls_wR_factor_all 0.0960
_refine_ls_wR_factor_obs 0.0925
_reflns_number_observed 2024
_reflns_number_total 2227
_reflns_observed_criterion >2sigma(I)
_cod_data_source_file ol0165948_s2.cif
_cod_data_source_block mcg156a
_cod_depositor_comments
;
The following automatic conversions were performed:

'_symmetry_cell_setting' tag value 'monclinic' was replaced with
'monoclinic' value as specified in the replacement file
'/home/robertas/cod-tools/perl-scripts/inputs/replacement_values.lst'.

Automatic conversion script
Id: cif_fix_values 3143 2015-03-26 13:38:13Z robertas 

The following automatic conversions were performed:

'_refine_ls_weighting_scheme' value 'calc
w=1/[\s^2^(Fo^2^)+(0.0469P)^2^+1.3854P] where P=(Fo^2^+2Fc^2^)/3' was
changed to 'calc'. New tag '_refine_ls_weighting_details' was
created. The value of the new tag was set to
'w=1/[\s^2^(Fo^2^)+(0.0469P)^2^+1.3854P] where P=(Fo^2^+2Fc^2^)/3'.

Automatic conversion script
Id: cif_fix_values 3143 2015-03-26 13:38:13Z robertas 
;
_cod_original_cell_volume 1711.2(6)
_cod_original_sg_symbol_H-M 'P 21/n'
_cod_database_code 1507534

loop_
_symmetry_equiv_pos_as_xyz
'x, y, z'
'-x+1/2, y+1/2, -z+1/2'
'-x, -y, -z'
'x-1/2, -y-1/2, z-1/2'

loop_
_atom_site_aniso_label
_atom_site_aniso_U_11
_atom_site_aniso_U_22
_atom_site_aniso_U_33
_atom_site_aniso_U_23
_atom_site_aniso_U_13
_atom_site_aniso_U_12
Cl1 0.0380(4) 0.0557(4) 0.0421(4) -0.0009(3) 0.0197(3) 0.0053(3)
Cl2 0.0472(4) 0.0271(4) 0.0564(4) 0.0043(3) 0.0224(3) -0.0014(3)
O1 0.0472(11) 0.0313(9) 0.0573(11) 0.0074(8) 0.0334(9) 0.0021(8)
O2 0.0384(10) 0.0305(10) 0.0536(11) -0.0002(8) 0.0161(8) 0.0014(8)
N1 0.0367(12) 0.0364(12) 0.0346(12) 0.0026(9) 0.0114(9) -0.0046(10)
N2 0.0466(13) 0.0286(11) 0.0447(13) 0.0025(9) 0.0093(10) -0.0006(10)
C1 0.0315(13) 0.0316(13) 0.0317(13) 0.0002(10) 0.0119(10) -0.0027(10)
C2 0.0339(14) 0.0294(13) 0.0398(14) 0.0042(10) 0.0140(11) -0.0043(11)
C3 0.0306(13) 0.0296(13) 0.0319(13) -0.0024(10) 0.0048(10) 0.0004(10)
C4 0.0264(13) 0.0400(15) 0.0259(12) -0.0032(10) 0.0084(10) -0.0009(11)
C5 0.0292(13) 0.0347(14) 0.0282(12) 0.0028(10) 0.0072(10) -0.0062(11)
C6 0.0331(13) 0.0247(13) 0.0314(13) -0.0004(10) 0.0072(10) -0.0021(10)
C7 0.052(2) 0.058(2) 0.0330(14) 0.0036(13) 0.0046(13) -0.0023(14)
C8 0.038(2) 0.060(2) 0.056(2) -0.0120(15) 0.0017(13) -0.0192(14)
C9 0.0394(14) 0.0335(14) 0.042(2) -0.0021(11) 0.0165(12) -0.0040(12)
C10 0.051(2) 0.049(2) 0.041(2) 0.0120(13) 0.0037(13) -0.0124(13)
C11 0.041(2) 0.056(2) 0.043(2) 0.0092(13) -0.0030(12) -0.0172(13)
C12 0.054(2) 0.048(2) 0.051(2) -0.0046(13) 0.0175(14) -0.0125(14)
C14 0.104(3) 0.047(2) 0.051(2) -0.0033(15) 0.032(2) -0.030(2)
C15 0.187(5) 0.069(2) 0.043(2) -0.013(2) 0.037(2) -0.067(3)
C16 0.113(3) 0.046(2) 0.045(2) -0.0070(14) 0.013(2) -0.033(2)
C17 0.043(2) 0.0298(14) 0.048(2) 0.0006(11) 0.0048(12) -0.0018(12)
C18 0.0415(14) 0.0338(14) 0.0385(14) 0.0054(11) 0.0051(12) 0.0004(12)
C13A 0.058(4) 0.055(5) 0.042(3) 0.002(3) 0.003(3) -0.016(3)
C13B 0.107(10) 0.024(5) 0.097(9) -0.006(5) 0.077(8) -0.008(5)

loop_
_atom_site_label
_atom_site_type_symbol
_atom_site_fract_x
_atom_site_fract_y
_atom_site_fract_z
_atom_site_U_iso_or_equiv
_atom_site_thermal_displace_type
_atom_site_occupancy
_atom_site_calc_flag
_atom_site_refinement_flags
_atom_site_disorder_group
Cl1 Cl -0.28384(7) 0.53203(6) 0.28589(4) 0.0440(2) Uani 1 d . .
Cl2 Cl 0.07932(7) 0.21028(5) 0.18791(4) 0.0422(2) Uani 1 d . .
O1 O 0.2032(2) 0.39998(14) 0.10292(11) 0.0430(5) Uani 1 d . .
H1O H 0.2426(19) 0.4577(2) 0.0840(15) 0.052 Uiso 1 calc R .
O2 O -0.1145(2) 0.68933(13) 0.19418(11) 0.0400(4) Uani 1 d . .
H2O H -0.0600(18) 0.7321(3) 0.1696(15) 0.048 Uiso 1 calc R .
N1 N 0.3471(2) 0.5740(2) 0.04226(12) 0.0353(5) Uani 1 d . .
N2 N 0.9330(2) 1.1710(2) -0.12462(13) 0.0397(5) Uani 1 d . .
C1 C 0.0917(2) 0.4337(2) 0.14448(14) 0.0309(6) Uani 1 d . .
C2 C 0.0453(3) 0.5469(2) 0.1464(2) 0.0336(6) Uani 1 d . .
H2 H 0.0924(3) 0.6033(2) 0.1166(2) 0.040 Uiso 1 calc R .
C3 C -0.0683(2) 0.5798(2) 0.19069(14) 0.0306(5) Uani 1 d . .
C4 C -0.1374(2) 0.4949(2) 0.23305(14) 0.0303(6) Uani 1 d . .
C5 C -0.0932(2) 0.3818(2) 0.23195(14) 0.0304(6) Uani 1 d . .
H5 H -0.1410(2) 0.3251(2) 0.26119(14) 0.036 Uiso 1 calc R .
C6 C 0.0209(2) 0.3518(2) 0.18806(14) 0.0294(5) Uani 1 d . .
C7 C 0.4665(3) 0.6196(2) 0.0845(2) 0.0478(7) Uani 1 d . .
H7 H 0.4964(3) 0.5939(2) 0.1404(2) 0.057 Uiso 1 calc R .
C8 C 0.5496(3) 0.7034(2) 0.0506(2) 0.0516(8) Uani 1 d . .
H8 H 0.6342(3) 0.7330(2) 0.0832(2) 0.062 Uiso 1 calc R .
C9 C 0.5091(3) 0.7432(2) -0.0302(2) 0.0373(6) Uani 1 d . .
C10 C 0.3881(3) 0.6943(2) -0.0735(2) 0.0474(7) Uani 1 d . .
H10 H 0.3569(3) 0.7171(2) -0.1300(2) 0.057 Uiso 1 calc R .
C11 C 0.3110(3) 0.6123(2) -0.0359(2) 0.0477(7) Uani 1 d . .
H11 H 0.2268(3) 0.5811(2) -0.0679(2) 0.057 Uiso 1 calc R .
C12 C 0.5921(3) 0.8338(2) -0.0731(2) 0.0497(7) Uani 1 d . .
H12B H 0.6442(3) 0.7957(2) -0.1159(2) 0.060 Uiso 1 calc R 1
H12A H 0.5206(3) 0.8871(2) -0.1034(2) 0.060 Uiso 1 calc R 1
C14 C 0.7563(4) 1.0085(3) -0.0589(2) 0.0655(9) Uani 1 d . .
C15 C 0.8436(5) 1.0828(3) -0.0082(2) 0.097(2) Uani 1 d . .
H15 H 0.8456(5) 1.0788(3) 0.0514(2) 0.117 Uiso 1 calc R .
C16 C 0.9271(4) 1.1617(3) -0.0425(2) 0.0676(10) Uani 1 d . .
H16 H 0.9841(4) 1.2127(3) -0.0056(2) 0.081 Uiso 1 calc R .
C17 C 0.7553(3) 1.0214(2) -0.1451(2) 0.0404(6) Uani 1 d . .
H17 H 0.6933(3) 0.9756(2) -0.1835(2) 0.048 Uiso 1 calc R .
C18 C 0.8460(3) 1.1017(2) -0.1746(2) 0.0379(6) Uani 1 d . .
H18 H 0.8465(3) 1.1081(2) -0.2339(2) 0.045 Uiso 1 calc R .
C13A C 0.6995(7) 0.9023(6) -0.0167(4) 0.052(2) Uani 0.60 d P 1
H13B H 0.7833(7) 0.8526(6) 0.0037(4) 0.062 Uiso 0.60 calc PR 1
H13A H 0.6537(7) 0.9269(6) 0.0332(4) 0.062 Uiso 0.60 calc PR 1
C13B C 0.6247(14) 0.9369(8) -0.0281(8) 0.071(4) Uani 0.40 d P 2
H13D H 0.6493(14) 0.9186(8) 0.0326(8) 0.085 Uiso 0.40 calc PR 2
H13C H 0.5364(14) 0.9856(8) -0.0338(8) 0.085 Uiso 0.40 calc PR 2

loop_
_atom_type_symbol
_atom_type_description
_atom_type_scat_dispersion_real
_atom_type_scat_dispersion_imag
_atom_type_scat_source
C C 0.0033 0.0016 'International Tables Vol C Tables 4.2.6.8 and 6.1.1.4'
H H 0.0000 0.0000 'International Tables Vol C Tables 4.2.6.8 and 6.1.1.4'
N N 0.0061 0.0033 'International Tables Vol C Tables 4.2.6.8 and 6.1.1.4'
O O 0.0106 0.0060 'International Tables Vol C Tables 4.2.6.8 and 6.1.1.4'
Cl Cl 0.1484 0.1585 'International Tables Vol C Tables 4.2.6.8 and 6.1.1.4'

loop_
_geom_angle_atom_site_label_1
_geom_angle_atom_site_label_2
_geom_angle_atom_site_label_3
_geom_angle
C11 N1 C7 115.9(2)
C16 N2 C18 116.5(2)
O1 C1 C2 123.0(2)
O1 C1 C6 118.6(2)
C2 C1 C6 118.4(2)
C3 C2 C1 121.9(2)
O2 C3 C2 123.0(2)
O2 C3 C4 119.1(2)
C2 C3 C4 118.0(2)
C5 C4 C3 121.2(2)
C5 C4 Cl1 119.6(2)
C3 C4 Cl1 119.2(2)
C6 C5 C4 119.6(2)
C5 C6 C1 120.9(2)
C5 C6 Cl2 119.9(2)
C1 C6 Cl2 119.1(2)
N1 C7 C8 123.2(2)
C9 C8 C7 120.0(2)
C10 C9 C8 116.2(2)
C10 C9 C12 119.6(2)
C8 C9 C12 124.2(2)
C9 C10 C11 120.6(2)
N1 C11 C10 124.0(2)
C13B C12 C9 116.9(5)
C13A C12 C9 116.1(3)
C15 C14 C17 116.5(3)
C15 C14 C13A 117.4(3)
C17 C14 C13A 124.3(3)
C15 C14 C13B 124.1(5)
C17 C14 C13B 116.8(6)
C16 C15 C14 120.8(3)
N2 C16 C15 123.3(3)
C18 C17 C14 118.9(3)
N2 C18 C17 123.8(2)
C12 C13A C14 114.1(4)
C12 C13B C14 114.2(6)

loop_
_geom_bond_atom_site_label_1
_geom_bond_atom_site_label_2
_geom_bond_distance
Cl1 C4 1.737(2)
Cl2 C6 1.739(2)
O1 C1 1.352(3)
O2 C3 1.353(3)
N1 C11 1.328(3)
N1 C7 1.331(3)
N2 C16 1.322(4)
N2 C18 1.334(3)
C1 C2 1.392(3)
C1 C6 1.393(3)
C2 C3 1.392(3)
C3 C4 1.399(3)
C4 C5 1.384(3)
C5 C6 1.383(3)
C7 C8 1.395(4)
C8 C9 1.378(4)
C9 C10 1.365(4)
C9 C12 1.519(4)
C10 C11 1.375(4)
C12 C13B 1.415(11)
C12 C13A 1.488(7)
C14 C15 1.377(5)
C14 C17 1.382(4)
C14 C13A 1.536(7)
C14 C13B 1.604(11)
C15 C16 1.361(4)
C17 C18 1.380(4)
